data_7037823
loop_
_publ_author_name
'Son, Changsu'
'Inagaki, Akiko'

_publ_section_title
;
 Synthesis and photocatalytic activity of a naphthyl-substituted
 photosensitizing BINAP-palladium complex.
;
_journal_issue 4
_journal_name_full 'Dalton transactions (Cambridge, England : 2003)'
_journal_page_first 1331
_journal_page_last 1334
_journal_paper_doi 10.1039/c5dt04228c
_journal_volume 45
_journal_year 2016
_chemical_formula_sum 'C60 H40 P2'
_chemical_formula_weight 822.86
_chemical_name_systematic
; 
 ? 
;
_space_group_IT_number 5
_symmetry_cell_setting monoclinic
_symmetry_space_group_name_Hall 'C 2y'
_symmetry_space_group_name_H-M 'C 1 2 1'
_atom_sites_solution_hydrogens geom
_atom_sites_solution_primary direct
_atom_sites_solution_secondary difmap
_audit_creation_method SHELXL-97
_audit_update_record
;
2015-12-03 deposited with the CCDC.
2015-12-21 downloaded from the CCDC.
;
_cell_angle_alpha 90.00
_cell_angle_beta 92.043(7)
_cell_angle_gamma 90.00
_cell_formula_units_Z 2
_cell_length_a 19.756(11)
_cell_length_b 10.922(6)
_cell_length_c 10.065(5)
_cell_measurement_temperature 93(2)
_cell_volume 2170(2)
_computing_structure_refinement 'SHELXL-97 (Sheldrick, 1997)'
_computing_structure_solution 'SHELXS-97 (Sheldrick, 1990)'
_diffrn_ambient_temperature 93(2)
_diffrn_measured_fraction_theta_full 0.995
_diffrn_measured_fraction_theta_max 0.995
_diffrn_measurement_device_type CCD
_diffrn_radiation_monochromator graphite
_diffrn_radiation_source 'fine-focus sealed tube'
_diffrn_radiation_type MoK\a
_diffrn_radiation_wavelength 0.71075
_diffrn_reflns_av_R_equivalents 0.0199
_diffrn_reflns_av_sigmaI/netI 0.0288
_diffrn_reflns_limit_h_max 25
_diffrn_reflns_limit_h_min -25
_diffrn_reflns_limit_k_max 14
_diffrn_reflns_limit_k_min -14
_diffrn_reflns_limit_l_max 13
_diffrn_reflns_limit_l_min -12
_diffrn_reflns_number 11458
_diffrn_reflns_theta_full 27.50
_diffrn_reflns_theta_max 27.50
_diffrn_reflns_theta_min 3.61
_exptl_absorpt_coefficient_mu 0.141
_exptl_absorpt_correction_T_max 0.9723
_exptl_absorpt_correction_T_min 0.9326
_exptl_crystal_colour colorless
_exptl_crystal_density_diffrn 1.259
_exptl_crystal_density_method 'not measured'
_exptl_crystal_description platelet
_exptl_crystal_F_000 860
_exptl_crystal_size_max 0.50
_exptl_crystal_size_mid 0.40
_exptl_crystal_size_min 0.20
_refine_diff_density_max 1.461
_refine_diff_density_min -0.215
_refine_diff_density_rms 0.052
_refine_ls_abs_structure_details 'Flack H D (1983), Acta Cryst. A39, 876-881'
_refine_ls_abs_structure_Flack 0.00(7)
_refine_ls_extinction_method none
_refine_ls_goodness_of_fit_ref 1.056
_refine_ls_hydrogen_treatment constr
_refine_ls_matrix_type full
_refine_ls_number_parameters 280
_refine_ls_number_reflns 4958
_refine_ls_number_restraints 1
_refine_ls_restrained_S_all 1.055
_refine_ls_R_factor_all 0.0395
_refine_ls_R_factor_gt 0.0383
_refine_ls_shift/su_max 0.000
_refine_ls_shift/su_mean 0.000
_refine_ls_structure_factor_coef Fsqd
_refine_ls_weighting_details 'calc w=1/[\s^2^(Fo^2^)+(0.0599P)^2^+1.2174P] where P=(Fo^2^+2Fc^2^)/3'
_refine_ls_weighting_scheme calc
_refine_ls_wR_factor_gt 0.1018
_refine_ls_wR_factor_ref 0.1030
_reflns_number_gt 4822
_reflns_number_total 4958
_reflns_threshold_expression >2sigma(I)
_cod_data_source_file c5dt04228c2.cif
_cod_data_source_block shelxl
_cod_depositor_comments 'Adding full bibliography for 7037823.cif.'
_cod_original_sg_symbol_H-M C2
_cod_database_code 7037823

loop_
_symmetry_equiv_pos_as_xyz
'x, y, z'
'-x, y, -z'
'x+1/2, y+1/2, z'
'-x+1/2, y+1/2, -z'

loop_
_atom_site_label
_atom_site_type_symbol
_atom_site_fract_x
_atom_site_fract_y
_atom_site_fract_z
_atom_site_U_iso_or_equiv
_atom_site_adp_type
_atom_site_occupancy
_atom_site_symmetry_multiplicity
_atom_site_calc_flag
_atom_site_refinement_flags
P1 P 0.40824(2) 0.70088(4) 0.59724(4) 0.01675(11) Uani 1 1 d .
C24 C 0.28646(9) 0.80053(17) 0.90850(18) 0.0201(4) Uani 1 1 d .
H1 H 0.2818 0.7812 0.9997 0.024 Uiso 1 1 calc R
C23 C 0.33426(9) 0.74056(17) 0.83728(17) 0.0190(4) Uani 1 1 d .
H2 H 0.3628 0.6816 0.8804 0.023 Uiso 1 1 calc R
C30 C 0.25097(9) 0.91682(17) 0.70987(18) 0.0197(4) Uani 1 1 d .
C21 C 0.29970(9) 0.85081(18) 0.63809(17) 0.0198(3) Uani 1 1 d .
H3 H 0.3034 0.8658 0.5457 0.024 Uiso 1 1 calc R
C2 C 0.48096(9) 0.79252(16) 0.65984(17) 0.0168(3) Uani 1 1 d .
C1 C 0.51088(8) 0.87229(15) 0.57236(16) 0.0147(3) Uani 1 1 d .
C4 C 0.55904(9) 0.85782(18) 0.83909(18) 0.0206(4) Uani 1 1 d .
H4 H 0.5757 0.8508 0.9284 0.025 Uiso 1 1 calc R
C10 C 0.56420(9) 0.95308(16) 0.61797(18) 0.0176(3) Uani 1 1 d .
C3 C 0.50583(9) 0.78584(17) 0.79499(17) 0.0189(3) Uani 1 1 d .
H5 H 0.4853 0.7310 0.8548 0.023 Uiso 1 1 calc R
C11 C 0.37491(10) 0.47275(17) 0.70463(18) 0.0220(4) Uani 1 1 d .
H6 H 0.3295 0.5013 0.6981 0.026 Uiso 1 1 calc R
C5 C 0.58934(9) 0.94282(17) 0.75224(17) 0.0192(3) Uani 1 1 d .
C22 C 0.34173(9) 0.76547(16) 0.69933(17) 0.0175(3) Uani 1 1 d .
C15 C 0.45583(11) 0.31006(18) 0.7585(2) 0.0268(4) Uani 1 1 d .
C9 C 0.59260(10) 1.04223(18) 0.53375(19) 0.0222(4) Uani 1 1 d .
H7 H 0.5761 1.0498 0.4443 0.027 Uiso 1 1 calc R
C6 C 0.64348(10) 1.02054(19) 0.7957(2) 0.0264(4) Uani 1 1 d .
H8 H 0.6615 1.0134 0.8842 0.032 Uiso 1 1 calc R
C25 C 0.24389(9) 0.89105(17) 0.84814(18) 0.0196(4) Uani 1 1 d .
C7 C 0.66990(11) 1.1051(2) 0.7126(2) 0.0304(5) Uani 1 1 d .
H9 H 0.7061 1.1561 0.7434 0.037 Uiso 1 1 calc R
C12 C 0.42616(10) 0.55025(17) 0.67124(19) 0.0218(4) Uani 1 1 d .
C28 C 0.16702(10) 1.0781(2) 0.7227(2) 0.0281(4) Uani 1 1 d .
H10 H 0.1423 1.1438 0.6825 0.034 Uiso 1 1 calc R
C17 C 0.41806(14) 0.11471(19) 0.8444(2) 0.0359(5) Uani 1 1 d .
H11 H 0.4276 0.0351 0.8781 0.043 Uiso 1 1 calc R
C26 C 0.19547(10) 0.95839(19) 0.91987(19) 0.0245(4) Uani 1 1 d .
H12 H 0.1892 0.9405 1.0110 0.029 Uiso 1 1 calc R
C8 C 0.64365(10) 1.1175(2) 0.5806(2) 0.0285(4) Uani 1 1 d .
H13 H 0.6615 1.1782 0.5241 0.034 Uiso 1 1 calc R
C13 C 0.49387(10) 0.50559(19) 0.6765(2) 0.0274(4) Uani 1 1 d .
H14 H 0.5295 0.5572 0.6495 0.033 Uiso 1 1 calc R
C27 C 0.15790(10) 1.0487(2) 0.8586(2) 0.0279(4) Uani 1 1 d .
H15 H 0.1254 1.0922 0.9073 0.033 Uiso 1 1 calc R
C16 C 0.46981(13) 0.1894(2) 0.8077(2) 0.0355(5) Uani 1 1 d .
H16 H 0.5152 0.1610 0.8149 0.043 Uiso 1 1 calc R
C20 C 0.38772(10) 0.35076(19) 0.74875(19) 0.0241(4) Uani 1 1 d .
C18 C 0.35003(14) 0.1564(2) 0.8320(2) 0.0361(5) Uani 1 1 d .
H17 H 0.3143 0.1041 0.8573 0.043 Uiso 1 1 calc R
C29 C 0.21130(10) 1.01190(19) 0.64990(19) 0.0257(4) Uani 1 1 d .
H18 H 0.2156 1.0296 0.5582 0.031 Uiso 1 1 calc R
C19 C 0.33532(11) 0.27064(19) 0.7841(2) 0.0290(4) Uani 1 1 d .
H19 H 0.2895 0.2964 0.7745 0.035 Uiso 1 1 calc R
C14 C 0.50850(11) 0.3890(2) 0.7200(2) 0.0309(5) Uani 1 1 d .
H20 H 0.5541 0.3613 0.7243 0.037 Uiso 1 1 calc R

loop_
_atom_site_aniso_label
_atom_site_aniso_U_11
_atom_site_aniso_U_22
_atom_site_aniso_U_33
_atom_site_aniso_U_23
_atom_site_aniso_U_13
_atom_site_aniso_U_12
P1 0.0185(2) 0.0164(2) 0.0153(2) 0.00048(17) -0.00018(15) -0.00220(17)
C24 0.0216(9) 0.0231(9) 0.0153(8) 0.0004(7) -0.0012(7) -0.0029(7)
C23 0.0206(9) 0.0200(8) 0.0163(8) 0.0018(6) -0.0019(6) -0.0017(6)
C30 0.0185(8) 0.0216(9) 0.0188(8) 0.0009(7) -0.0021(6) -0.0016(7)
C21 0.0201(8) 0.0237(9) 0.0155(8) 0.0019(7) -0.0010(6) -0.0036(7)
C2 0.0171(8) 0.0155(7) 0.0178(8) -0.0026(6) -0.0002(6) 0.0023(6)
C1 0.0150(7) 0.0142(7) 0.0148(8) -0.0019(6) -0.0002(6) 0.0030(6)
C4 0.0212(8) 0.0248(9) 0.0157(8) -0.0013(7) -0.0016(6) 0.0020(7)
C10 0.0166(8) 0.0165(8) 0.0197(8) -0.0045(7) -0.0005(6) 0.0013(6)
C3 0.0202(8) 0.0207(8) 0.0158(8) 0.0024(7) 0.0006(6) 0.0006(7)
C11 0.0221(9) 0.0223(9) 0.0217(9) -0.0032(7) 0.0012(7) -0.0006(7)
C5 0.0185(8) 0.0209(9) 0.0181(8) -0.0033(7) -0.0021(6) 0.0014(7)
C22 0.0172(8) 0.0183(9) 0.0169(8) -0.0004(7) -0.0013(6) -0.0050(6)
C15 0.0319(10) 0.0237(10) 0.0247(9) -0.0018(8) 0.0010(8) -0.0024(8)
C9 0.0244(9) 0.0218(9) 0.0205(9) -0.0017(7) 0.0011(7) -0.0036(7)
C6 0.0238(9) 0.0307(10) 0.0244(9) -0.0072(8) -0.0055(7) -0.0028(8)
C25 0.0198(8) 0.0220(8) 0.0167(8) -0.0020(7) -0.0018(6) -0.0024(7)
C7 0.0242(10) 0.0334(11) 0.0334(11) -0.0101(9) -0.0021(8) -0.0104(8)
C12 0.0269(9) 0.0190(8) 0.0194(9) -0.0002(7) 0.0017(7) 0.0000(7)
C28 0.0271(10) 0.0303(10) 0.0264(10) 0.0023(8) -0.0053(8) 0.0063(8)
C17 0.0595(15) 0.0167(9) 0.0317(11) 0.0029(8) 0.0035(10) 0.0005(9)
C26 0.0264(10) 0.0282(10) 0.0189(9) -0.0011(7) -0.0002(7) 0.0005(8)
C8 0.0284(10) 0.0288(10) 0.0284(10) -0.0017(8) 0.0037(8) -0.0101(8)
C13 0.0230(9) 0.0267(10) 0.0325(11) 0.0021(8) 0.0032(8) -0.0008(8)
C27 0.0252(10) 0.0338(11) 0.0247(10) -0.0062(8) -0.0001(7) 0.0057(8)
C16 0.0487(12) 0.0215(10) 0.0365(11) -0.0025(9) 0.0054(9) 0.0024(10)
C20 0.0292(9) 0.0240(9) 0.0190(8) -0.0038(7) 0.0012(7) -0.0034(8)
C18 0.0510(14) 0.0250(10) 0.0325(11) -0.0012(9) 0.0023(10) -0.0083(10)
C29 0.0257(9) 0.0319(10) 0.0194(9) 0.0043(8) -0.0012(7) 0.0039(8)
C19 0.0345(11) 0.0241(10) 0.0287(10) -0.0055(8) 0.0054(8) -0.0093(8)
C14 0.0244(10) 0.0278(10) 0.0405(12) 0.0002(9) 0.0013(8) 0.0030(8)

loop_
_atom_type_symbol
_atom_type_description
_atom_type_scat_dispersion_real
_atom_type_scat_dispersion_imag
_atom_type_scat_source
C C 0.0033 0.0016 'International Tables Vol C Tables 4.2.6.8 and 6.1.1.4'
H H 0.0000 0.0000 'International Tables Vol C Tables 4.2.6.8 and 6.1.1.4'
P P 0.1023 0.0942 'International Tables Vol C Tables 4.2.6.8 and 6.1.1.4'

loop_
_geom_angle_atom_site_label_1
_geom_angle_atom_site_label_2
_geom_angle_atom_site_label_3
_geom_angle
_geom_angle_site_symmetry_3
C12 P1 C22 104.40(9) .
C12 P1 C2 102.19(9) .
C22 P1 C2 99.47(9) .
C23 C24 C25 121.12(17) .
C23 C24 H1 119.4 .
C25 C24 H1 119.4 .
C24 C23 C22 120.92(17) .
C24 C23 H2 119.5 .
C22 C23 H2 119.5 .
C21 C30 C29 121.86(17) .
C21 C30 C25 119.08(16) .
C29 C30 C25 118.99(17) .
C22 C21 C30 121.59(16) .
C22 C21 H3 119.2 .
C30 C21 H3 119.2 .
C1 C2 C3 119.73(16) .
C1 C2 P1 117.97(13) .
C3 C2 P1 122.28(13) .
C2 C1 C10 120.50(15) .
C2 C1 C1 120.11(15) 2_656
C10 C1 C1 119.37(15) 2_656
C3 C4 C5 120.61(16) .
C3 C4 H4 119.7 .
C5 C4 H4 119.7 .
C9 C10 C5 119.18(17) .
C9 C10 C1 122.09(16) .
C5 C10 C1 118.73(16) .
C4 C3 C2 120.71(17) .
C4 C3 H5 119.6 .
C2 C3 H5 119.6 .
C12 C11 C20 121.97(18) .
C12 C11 H6 119.0 .
C20 C11 H6 119.0 .
C4 C5 C6 121.93(17) .
C4 C5 C10 119.56(16) .
C6 C5 C10 118.49(17) .
C21 C22 C23 118.83(17) .
C21 C22 P1 116.15(13) .
C23 C22 P1 124.85(14) .
C14 C15 C20 119.67(19) .
C14 C15 C16 121.4(2) .
C20 C15 C16 118.94(19) .
C8 C9 C10 120.48(18) .
C8 C9 H7 119.8 .
C10 C9 H7 119.8 .
C7 C6 C5 121.04(18) .
C7 C6 H8 119.5 .
C5 C6 H8 119.5 .
C24 C25 C26 122.76(17) .
C24 C25 C30 118.41(16) .
C26 C25 C30 118.83(17) .
C6 C7 C8 120.37(19) .
C6 C7 H9 119.8 .
C8 C7 H9 119.8 .
C11 C12 C13 118.74(18) .
C11 C12 P1 121.30(15) .
C13 C12 P1 119.34(15) .
C29 C28 C27 120.08(19) .
C29 C28 H10 120.0 .
C27 C28 H10 120.0 .
C16 C17 C18 119.9(2) .
C16 C17 H11 120.0 .
C18 C17 H11 120.0 .
C27 C26 C25 120.49(18) .
C27 C26 H12 119.8 .
C25 C26 H12 119.8 .
C9 C8 C7 120.39(19) .
C9 C8 H13 119.8 .
C7 C8 H13 119.8 .
C14 C13 C12 121.09(19) .
C14 C13 H14 119.5 .
C12 C13 H14 119.5 .
C26 C27 C28 120.74(18) .
C26 C27 H15 119.6 .
C28 C27 H15 119.6 .
C17 C16 C15 120.4(2) .
C17 C16 H16 119.8 .
C15 C16 H16 119.8 .
C19 C20 C15 119.43(19) .
C19 C20 C11 122.35(19) .
C15 C20 C11 118.21(18) .
C19 C18 C17 120.8(2) .
C19 C18 H17 119.6 .
C17 C18 H17 119.6 .
C28 C29 C30 120.77(18) .
C28 C29 H18 119.6 .
C30 C29 H18 119.6 .
C18 C19 C20 120.5(2) .
C18 C19 H19 119.8 .
C20 C19 H19 119.8 .
C13 C14 C15 120.23(19) .
C13 C14 H20 119.9 .
C15 C14 H20 119.9 .

loop_
_geom_bond_atom_site_label_1
_geom_bond_atom_site_label_2
_geom_bond_distance
_geom_bond_site_symmetry_2
P1 C12 1.835(2) .
P1 C22 1.8375(19) .
P1 C2 1.843(2) .
C24 C23 1.372(3) .
C24 C25 1.420(3) .
C24 H1 0.9500 .
C23 C22 1.428(2) .
C23 H2 0.9500 .
C30 C21 1.421(3) .
C30 C29 1.422(3) .
C30 C25 1.432(2) .
C21 C22 1.379(3) .
C21 H3 0.9500 .
C2 C1 1.386(2) .
C2 C3 1.432(2) .
C1 C10 1.437(2) .
C1 C1 1.504(3) 2_656
C4 C3 1.374(3) .
C4 C5 1.422(3) .
C4 H4 0.9500 .
C10 C9 1.420(3) .
C10 C5 1.428(2) .
C3 H5 0.9500 .
C11 C12 1.371(3) .
C11 C20 1.424(3) .
C11 H6 0.9500 .
C5 C6 1.422(3) .
C15 C14 1.416(3) .
C15 C20 1.417(3) .
C15 C16 1.431(3) .
C9 C8 1.371(3) .
C9 H7 0.9500 .
C6 C7 1.363(3) .
C6 H8 0.9500 .
C25 C26 1.424(3) .
C7 C8 1.415(3) .
C7 H9 0.9500 .
C12 C13 1.423(3) .
C28 C29 1.368(3) .
C28 C27 1.422(3) .
C28 H10 0.9500 .
C17 C16 1.369(3) .
C17 C18 1.420(4) .
C17 H11 0.9500 .
C26 C27 1.368(3) .
C26 H12 0.9500 .
C8 H13 0.9500 .
C13 C14 1.373(3) .
C13 H14 0.9500 .
C27 H15 0.9500 .
C16 H16 0.9500 .
C20 C19 1.411(3) .
C18 C19 1.366(3) .
C18 H17 0.9500 .
C29 H18 0.9500 .
C19 H19 0.9500 .
C14 H20 0.9500 .

loop_
_geom_torsion_atom_site_label_1
_geom_torsion_atom_site_label_2
_geom_torsion_atom_site_label_3
_geom_torsion_atom_site_label_4
_geom_torsion
_geom_torsion_site_symmetry_1
_geom_torsion_site_symmetry_4
C25 C24 C23 C22 -1.3(3) . .
C29 C30 C21 C22 174.80(18) . .
C25 C30 C21 C22 -2.1(3) . .
C12 P1 C2 C1 138.04(14) . .
C22 P1 C2 C1 -114.87(14) . .
C12 P1 C2 C3 -43.56(16) . .
C22 P1 C2 C3 63.53(16) . .
C3 C2 C1 C10 -3.4(2) . .
P1 C2 C1 C10 175.05(12) . .
C3 C2 C1 C1 174.76(16) . 2_656
P1 C2 C1 C1 -6.8(2) . 2_656
C2 C1 C10 C9 -175.25(17) . .
C1 C1 C10 C9 6.6(2) 2_656 .
C2 C1 C10 C5 4.9(2) . .
C1 C1 C10 C5 -173.28(15) 2_656 .
C5 C4 C3 C2 1.7(3) . .
C1 C2 C3 C4 0.1(3) . .
P1 C2 C3 C4 -178.29(14) . .
C3 C4 C5 C6 178.56(18) . .
C3 C4 C5 C10 -0.1(3) . .
C9 C10 C5 C4 177.02(17) . .
C1 C10 C5 C4 -3.1(2) . .
C9 C10 C5 C6 -1.7(3) . .
C1 C10 C5 C6 178.17(16) . .
C30 C21 C22 C23 2.1(3) . .
C30 C21 C22 P1 -173.33(14) . .
C24 C23 C22 C21 -0.3(3) . .
C24 C23 C22 P1 174.62(14) . .
C12 P1 C22 C21 -154.10(14) . .
C2 P1 C22 C21 100.60(15) . .
C12 P1 C22 C23 30.83(17) . .
C2 P1 C22 C23 -74.47(16) . .
C5 C10 C9 C8 0.1(3) . .
C1 C10 C9 C8 -179.73(17) . .
C4 C5 C6 C7 -177.12(19) . .
C10 C5 C6 C7 1.6(3) . .
C23 C24 C25 C26 -177.62(18) . .
C23 C24 C25 C30 1.3(3) . .
C21 C30 C25 C24 0.4(3) . .
C29 C30 C25 C24 -176.57(17) . .
C21 C30 C25 C26 179.35(17) . .
C29 C30 C25 C26 2.4(3) . .
C5 C6 C7 C8 0.2(3) . .
C20 C11 C12 C13 2.3(3) . .
C20 C11 C12 P1 173.14(14) . .
C22 P1 C12 C11 45.66(18) . .
C2 P1 C12 C11 148.92(16) . .
C22 P1 C12 C13 -143.52(16) . .
C2 P1 C12 C13 -40.26(18) . .
C24 C25 C26 C27 176.90(18) . .
C30 C25 C26 C27 -2.0(3) . .
C10 C9 C8 C7 1.6(3) . .
C6 C7 C8 C9 -1.8(3) . .
C11 C12 C13 C14 -3.0(3) . .
P1 C12 C13 C14 -174.07(17) . .
C25 C26 C27 C28 -0.8(3) . .
C29 C28 C27 C26 3.3(3) . .
C18 C17 C16 C15 0.9(3) . .
C14 C15 C16 C17 180.0(2) . .
C20 C15 C16 C17 0.1(3) . .
C14 C15 C20 C19 178.42(19) . .
C16 C15 C20 C19 -1.7(3) . .
C14 C15 C20 C11 -2.3(3) . .
C16 C15 C20 C11 177.55(18) . .
C12 C11 C20 C19 179.61(18) . .
C12 C11 C20 C15 0.3(3) . .
C16 C17 C18 C19 -0.2(3) . .
C27 C28 C29 C30 -2.8(3) . .
C21 C30 C29 C28 -176.85(19) . .
C25 C30 C29 C28 0.0(3) . .
C17 C18 C19 C20 -1.5(3) . .
C15 C20 C19 C18 2.4(3) . .
C11 C20 C19 C18 -176.83(19) . .
C12 C13 C14 C15 1.1(3) . .
C20 C15 C14 C13 1.6(3) . .
C16 C15 C14 C13 -178.2(2) . .
